data_7116066
loop_
_publ_author_name
'Dengtai Chen'
'Xijiang Han'
'Wen Jin'
'Yunchen Du'
'Ping Xu'

_publ_section_title
;
 In situ Raman monitoring of [2+2] cycloaddition of pyridine substituted
 olefins induced by visible laser
;
_journal_name_full Chem.Commun.
_journal_page_first 15631
_journal_paper_doi 10.1039/C4cc06808D
_journal_volume 50
_journal_year 2014
_chemical_formula_sum 'C13.5 H11 Ag0.5 F1.5 N O3'
_chemical_formula_weight 317.67
_chemical_melting_point 339.15
_chemical_name_common '[Ag2(PEA)4][TFA]2 (PEA = Ethyl-(pyridine-4-yl)prop-2-enotate, TFA =TFA = trifluoroacetate) '
_chemical_name_systematic '[Ag2(Ethyl-(pyridine-4-yl)prop-2-enotate)4][trifluoroacetate]2 '
_chemical_properties_physical 'Air-sensitive, Light-sensitive'
_space_group_IT_number 2
_symmetry_cell_setting triclinic
_symmetry_space_group_name_Hall '-P 1'
_symmetry_space_group_name_H-M 'P -1'
_atom_sites_solution_hydrogens geom
_atom_sites_solution_primary direct
_atom_sites_solution_secondary difmap
_audit_creation_method SHELXL-97
_cell_angle_alpha 112.017(5)
_cell_angle_beta 93.953(5)
_cell_angle_gamma 94.913(6)
_cell_formula_units_Z 4
_cell_length_a 7.2173(19)
_cell_length_b 13.875(4)
_cell_length_c 14.970(4)
_cell_measurement_temperature 296(2)
_cell_volume 1376.4(7)
_computing_structure_refinement 'SHELXL-97 (Sheldrick, 1997)'
_computing_structure_solution 'SHELXS-97 (Sheldrick, 1990)'
_diffrn_ambient_temperature 296(2)
_diffrn_measured_fraction_theta_full 0.996
_diffrn_measured_fraction_theta_max 0.996
_diffrn_radiation_monochromator graphite
_diffrn_radiation_source 'fine-focus sealed tube'
_diffrn_radiation_type MoK\a
_diffrn_radiation_wavelength 0.71073
_diffrn_reflns_av_R_equivalents 0.0398
_diffrn_reflns_av_sigmaI/netI 0.0779
_diffrn_reflns_limit_h_max 7
_diffrn_reflns_limit_h_min -5
_diffrn_reflns_limit_k_max 11
_diffrn_reflns_limit_k_min -13
_diffrn_reflns_limit_l_max 14
_diffrn_reflns_limit_l_min -14
_diffrn_reflns_number 4727
_diffrn_reflns_theta_full 20.93
_diffrn_reflns_theta_max 20.93
_diffrn_reflns_theta_min 1.59
_exptl_absorpt_coefficient_mu 0.795
_exptl_crystal_colour transparent
_exptl_crystal_density_diffrn 1.533
_exptl_crystal_density_method 'not measured'
_exptl_crystal_description needle
_exptl_crystal_F_000 640
_exptl_crystal_recrystallization_method 'liquid-liquid difussion'
_refine_diff_density_max 0.302
_refine_diff_density_min -0.390
_refine_diff_density_rms 0.054
_refine_ls_extinction_coef 0.0007(3)
_refine_ls_extinction_expression Fc^*^=kFc[1+0.001xFc^2^\l^3^/sin(2\q)]^-1/4^
_refine_ls_extinction_method SHELXL
_refine_ls_goodness_of_fit_ref 1.040
_refine_ls_hydrogen_treatment mixed
_refine_ls_matrix_type full
_refine_ls_number_parameters 399
_refine_ls_number_reflns 2913
_refine_ls_number_restraints 490
_refine_ls_restrained_S_all 1.042
_refine_ls_R_factor_all 0.1071
_refine_ls_R_factor_gt 0.0509
_refine_ls_shift/su_max 0.003
_refine_ls_shift/su_mean 0.000
_refine_ls_structure_factor_coef Fsqd
_refine_ls_weighting_details 'calc w=1/[\s^2^(Fo^2^)+(0.0200P)^2^+1.0000P] where P=(Fo^2^+2Fc^2^)/3'
_refine_ls_weighting_scheme calc
_refine_ls_wR_factor_gt 0.0852
_refine_ls_wR_factor_ref 0.0998
_reflns_number_gt 1535
_reflns_number_total 2913
_reflns_threshold_expression >2sigma(I)
_cod_data_source_file c4cc06808d2.cif
_cod_data_source_block x1
_cod_original_sg_symbol_H-M P-1
_cod_original_formula_sum 'C13.50 H11 Ag0.50 F1.50 N O3'
_cod_database_code 7116066

loop_
_symmetry_equiv_pos_as_xyz
'x, y, z'
'-x, -y, -z'

loop_
_atom_site_label
_atom_site_type_symbol
_atom_site_fract_x
_atom_site_fract_y
_atom_site_fract_z
_atom_site_U_iso_or_equiv
_atom_site_adp_type
_atom_site_occupancy
_atom_site_symmetry_multiplicity
_atom_site_calc_flag
_atom_site_refinement_flags
_atom_site_disorder_group
Ag1 Ag 0.64621(10) 0.54061(7) 0.44420(4) 0.1148(4) Uani 1 1 d . .
N1 N 0.5173(9) 0.5067(7) 0.3006(5) 0.087(2) Uani 1 1 d . .
N2 N 0.8163(9) 0.5965(7) 0.5810(5) 0.089(2) Uani 1 1 d . .
C1 C 0.4349(12) 0.5769(8) 0.2767(6) 0.095(3) Uani 1 1 d U .
H1A H 0.4315 0.6426 0.3249 0.114 Uiso 1 1 calc R .
C2 C 0.3536(11) 0.5581(7) 0.1841(6) 0.090(2) Uani 1 1 d U .
H2A H 0.2968 0.6100 0.1714 0.108 Uiso 1 1 calc R .
C3 C 0.3578(11) 0.4611(8) 0.1106(6) 0.077(2) Uani 1 1 d U .
C4 C 0.4404(10) 0.3877(7) 0.1348(5) 0.086(2) Uani 1 1 d U .
H4A H 0.4470 0.3216 0.0881 0.104 Uiso 1 1 calc R .
C5 C 0.5147(11) 0.4136(8) 0.2308(6) 0.088(3) Uani 1 1 d U .
H5A H 0.5655 0.3619 0.2464 0.106 Uiso 1 1 calc R .
C6 C 0.2726(10) 0.4406(7) 0.0113(6) 0.087(2) Uani 1 1 d U .
H6A H 0.2061 0.4918 0.0032 0.105 Uiso 1 1 calc R .
C7 C 0.2825(11) 0.3576(7) -0.0653(6) 0.095(3) Uani 1 1 d U .
H7A H 0.3462 0.3041 -0.0601 0.114 Uiso 1 1 calc R .
C8 C 0.1931(15) 0.3475(10) -0.1608(8) 0.103(3) Uani 1 1 d U .
C9 C 0.1441(14) 0.2371(8) -0.3261(6) 0.131(3) Uani 1 1 d DU .
H9A H 0.1878 0.2944 -0.3445 0.157 Uiso 1 1 calc R .
H9B H 0.0086 0.2305 -0.3305 0.157 Uiso 1 1 calc R .
C10 C 0.2092(16) 0.1359(8) -0.3918(7) 0.188(5) Uani 1 1 d DU .
H10A H 0.1596 0.1199 -0.4576 0.282 Uiso 1 1 calc R .
H10B H 0.1658 0.0800 -0.3725 0.282 Uiso 1 1 calc R .
H10C H 0.3434 0.1437 -0.3870 0.282 Uiso 1 1 calc R .
C11 C 0.8295(12) 0.6952(9) 0.6468(7) 0.105(3) Uani 1 1 d U .
H11A H 0.7791 0.7450 0.6280 0.126 Uiso 1 1 calc R .
C12 C 0.9119(12) 0.7266(8) 0.7393(6) 0.105(3) Uani 1 1 d U .
H12A H 0.9144 0.7959 0.7817 0.126 Uiso 1 1 calc R .
C13 C 0.9909(12) 0.6573(9) 0.7703(6) 0.091(3) Uani 1 1 d U .
C14 C 0.9825(11) 0.5550(8) 0.7043(6) 0.093(3) Uani 1 1 d U .
H14A H 1.0340 0.5046 0.7220 0.111 Uiso 1 1 calc R .
C15 C 0.8957(11) 0.5292(7) 0.6115(6) 0.092(3) Uani 1 1 d U .
H15A H 0.8926 0.4606 0.5676 0.110 Uiso 1 1 calc R .
C16 C 1.0768(12) 0.6805(8) 0.8712(7) 0.112(3) Uani 1 1 d U .
H16A H 1.1235 0.6245 0.8812 0.134 Uiso 1 1 calc R .
C17 C 1.0941(13) 0.7613(9) 0.9411(7) 0.119(3) Uani 1 1 d U .
H17A H 1.0495 0.8195 0.9345 0.143 Uiso 1 1 calc R .
C18 C 1.1833(15) 0.7729(11) 1.0379(7) 0.109(3) Uani 1 1 d U .
C19 C 1.2509(15) 0.8882(8) 1.1983(7) 0.154(4) Uani 1 1 d DU .
H19A H 1.3861 0.8956 1.1995 0.184 Uiso 1 1 calc R .
H19B H 1.2127 0.8319 1.2191 0.184 Uiso 1 1 calc R .
C20 C 1.1875(18) 0.9880(9) 1.2622(8) 0.224(6) Uani 1 1 d DU .
H20A H 1.2435 1.0069 1.3274 0.337 Uiso 1 1 calc R .
H20B H 1.0538 0.9791 1.2605 0.337 Uiso 1 1 calc R .
H20C H 1.2243 1.0425 1.2397 0.337 Uiso 1 1 calc R .
C23 C 0.541(3) 0.9207(11) 0.9337(13) 0.165(5) Uani 1 1 d U .
C24 C 0.395(2) 0.9784(14) 0.9177(11) 0.142(4) Uani 1 1 d U .
C25 C 0.3466(19) 1.0615(11) 0.9850(11) 0.159(4) Uani 1 1 d U .
C26 C 0.2986(18) 0.9416(10) 0.8255(10) 0.192(5) Uani 1 1 d U .
C27 C 0.5660(19) 0.8447(11) 0.8568(10) 0.190(5) Uani 1 1 d U .
O1 O 0.2230(9) 0.2561(5) -0.2280(4) 0.116(2) Uani 1 1 d D .
O2 O 0.1076(9) 0.4086(6) -0.1779(4) 0.121(3) Uani 1 1 d . .
O3 O 1.1616(10) 0.8672(6) 1.1016(5) 0.135(3) Uani 1 1 d D .
O4 O 1.2626(11) 0.7128(6) 1.0593(4) 0.138(3) Uani 1 1 d . .
C21 C 0.3494(17) 0.7258(13) 0.5934(8) 0.132(4) Uani 1 1 d DU .
C22 C 0.2864(16) 0.8086(11) 0.5561(8) 0.173(6) Uani 1 1 d DU .
O5 O 0.370(3) 0.6336(10) 0.5470(15) 0.151(8) Uani 0.591(16) 1 d PDU 1
O6 O 0.370(5) 0.7894(19) 0.6796(8) 0.190(12) Uani 0.591(16) 1 d PDU 1
F1 F 0.226(4) 0.8908(17) 0.6185(14) 0.260(12) Uani 0.591(16) 1 d PDU 1
F2 F 0.142(3) 0.7584(12) 0.4917(17) 0.228(9) Uani 0.591(16) 1 d PDU 1
F3 F 0.409(3) 0.842(2) 0.511(2) 0.298(12) Uani 0.591(16) 1 d PDU 1
O5B O 0.432(4) 0.692(3) 0.5199(13) 0.210(16) Uani 0.409(16) 1 d PDU 2
O6B O 0.379(7) 0.750(3) 0.6822(12) 0.149(10) Uani 0.409(16) 1 d PDU 2
F1B F 0.403(3) 0.8963(16) 0.595(2) 0.230(12) Uani 0.409(16) 1 d PDU 2
F2B F 0.121(3) 0.838(2) 0.580(3) 0.192(11) Uani 0.409(16) 1 d PDU 2
F3B F 0.277(5) 0.786(3) 0.4618(9) 0.248(13) Uani 0.409(16) 1 d PDU 2

loop_
_atom_site_aniso_label
_atom_site_aniso_U_11
_atom_site_aniso_U_22
_atom_site_aniso_U_33
_atom_site_aniso_U_23
_atom_site_aniso_U_13
_atom_site_aniso_U_12
Ag1 0.1108(6) 0.1714(9) 0.0705(5) 0.0604(5) -0.0053(4) 0.0080(5)
N1 0.087(5) 0.111(7) 0.073(5) 0.049(5) 0.002(4) 0.010(5)
N2 0.090(5) 0.122(8) 0.066(5) 0.048(5) 0.002(4) 0.012(5)
C1 0.105(6) 0.114(7) 0.070(5) 0.041(5) 0.002(5) 0.012(5)
C2 0.091(5) 0.114(6) 0.078(5) 0.051(5) 0.001(5) 0.021(5)
C3 0.074(5) 0.101(6) 0.070(5) 0.048(5) 0.001(4) 0.009(5)
C4 0.091(5) 0.106(6) 0.073(5) 0.048(4) -0.001(4) 0.011(5)
C5 0.088(5) 0.105(7) 0.085(5) 0.052(5) 0.000(5) 0.021(5)
C6 0.088(5) 0.114(6) 0.077(5) 0.056(5) 0.002(5) 0.016(5)
C7 0.106(6) 0.113(6) 0.075(5) 0.052(5) -0.009(5) 0.007(5)
C8 0.118(7) 0.113(8) 0.078(7) 0.042(6) -0.006(6) 0.003(7)
C9 0.164(8) 0.128(9) 0.086(7) 0.037(6) -0.030(6) -0.003(7)
C10 0.260(13) 0.165(12) 0.112(8) 0.030(8) -0.011(9) 0.016(11)
C11 0.104(6) 0.134(7) 0.089(6) 0.055(5) -0.001(5) 0.029(6)
C12 0.113(6) 0.123(7) 0.076(5) 0.035(5) 0.002(5) 0.021(5)
C13 0.086(5) 0.127(7) 0.068(5) 0.047(5) 0.007(4) 0.010(5)
C14 0.087(5) 0.129(7) 0.076(5) 0.055(5) 0.006(5) 0.017(5)
C15 0.094(6) 0.117(7) 0.073(5) 0.045(5) 0.005(4) 0.014(5)
C16 0.099(5) 0.139(7) 0.095(6) 0.042(5) 0.016(5) 0.009(6)
C17 0.115(6) 0.141(7) 0.094(6) 0.037(5) 0.012(5) 0.011(6)
C18 0.122(8) 0.138(9) 0.066(7) 0.042(7) -0.002(6) 0.010(7)
C19 0.190(9) 0.141(10) 0.114(8) 0.031(7) 0.001(8) 0.032(8)
C20 0.312(15) 0.169(13) 0.166(11) 0.031(10) 0.051(11) 0.027(12)
C23 0.229(13) 0.107(10) 0.141(10) 0.027(9) 0.047(10) 0.000(9)
C24 0.182(11) 0.122(11) 0.117(9) 0.046(8) 0.006(9) 0.000(9)
C25 0.221(11) 0.128(10) 0.091(9) 0.007(8) 0.012(8) 0.004(9)
C26 0.214(11) 0.174(11) 0.188(10) 0.070(9) 0.017(10) 0.033(9)
C27 0.225(11) 0.166(11) 0.177(10) 0.060(8) 0.021(9) 0.045(9)
O1 0.155(6) 0.112(6) 0.075(4) 0.036(4) -0.023(4) 0.010(5)
O2 0.155(6) 0.135(7) 0.080(4) 0.050(4) -0.014(4) 0.038(5)
O3 0.172(7) 0.140(7) 0.096(5) 0.047(5) -0.005(5) 0.047(6)
O4 0.186(7) 0.136(7) 0.090(5) 0.045(5) -0.023(4) 0.035(5)
C21 0.113(8) 0.172(12) 0.092(8) 0.028(9) -0.025(8) 0.053(8)
C22 0.176(12) 0.202(15) 0.103(9) 0.028(10) -0.016(10) -0.019(12)
O5 0.144(11) 0.093(14) 0.165(13) 0.004(11) -0.020(9) -0.006(12)
O6 0.232(19) 0.23(3) 0.125(13) 0.087(12) -0.011(12) 0.04(2)
F1 0.36(3) 0.143(16) 0.280(19) 0.056(13) 0.07(2) 0.13(2)
F2 0.222(17) 0.32(2) 0.181(15) 0.134(14) -0.010(13) 0.109(16)
F3 0.38(2) 0.32(3) 0.24(2) 0.16(2) 0.129(19) -0.06(2)
O5B 0.22(3) 0.15(3) 0.19(2) -0.02(2) -0.045(18) 0.14(2)
O6B 0.166(19) 0.14(2) 0.22(2) 0.147(17) 0.032(17) 0.071(16)
F1B 0.28(2) 0.19(2) 0.25(3) 0.103(19) 0.09(2) 0.08(2)
F2B 0.173(16) 0.23(3) 0.25(3) 0.14(2) 0.109(18) 0.107(18)
F3B 0.26(3) 0.36(3) 0.177(17) 0.139(19) 0.069(19) 0.09(3)

loop_
_atom_type_symbol
_atom_type_description
_atom_type_scat_dispersion_real
_atom_type_scat_dispersion_imag
_atom_type_scat_source
C C 0.0033 0.0016 'International Tables Vol C Tables 4.2.6.8 and 6.1.1.4'
H H 0.0000 0.0000 'International Tables Vol C Tables 4.2.6.8 and 6.1.1.4'
N N 0.0061 0.0033 'International Tables Vol C Tables 4.2.6.8 and 6.1.1.4'
O O 0.0106 0.0060 'International Tables Vol C Tables 4.2.6.8 and 6.1.1.4'
Ag Ag -0.8971 1.1015 'International Tables Vol C Tables 4.2.6.8 and 6.1.1.4'
F F 0.0171 0.0103 'International Tables Vol C Tables 4.2.6.8 and 6.1.1.4'

loop_
_geom_angle_atom_site_label_1
_geom_angle_atom_site_label_2
_geom_angle_atom_site_label_3
_geom_angle
_geom_angle_site_symmetry_1
_geom_angle_site_symmetry_3
N1 Ag1 N2 167.9(3) . .
N1 Ag1 O5 102.8(5) . 2_666
N2 Ag1 O5 86.3(5) . 2_666
N1 Ag1 Ag1 107.96(18) . 2_666
N2 Ag1 Ag1 83.64(18) . 2_666
O5 Ag1 Ag1 56.2(5) 2_666 2_666
C5 N1 C1 116.2(8) . .
C5 N1 Ag1 121.4(7) . .
C1 N1 Ag1 122.5(7) . .
C15 N2 C11 115.2(8) . .
C15 N2 Ag1 120.2(7) . .
C11 N2 Ag1 124.0(7) . .
N1 C1 C2 123.8(9) . .
N1 C1 H1A 118.1 . .
C2 C1 H1A 118.1 . .
C1 C2 C3 119.4(8) . .
C1 C2 H2A 120.3 . .
C3 C2 H2A 120.3 . .
C4 C3 C2 117.2(8) . .
C4 C3 C6 123.1(9) . .
C2 C3 C6 119.7(8) . .
C3 C4 C5 119.1(9) . .
C3 C4 H4A 120.5 . .
C5 C4 H4A 120.5 . .
N1 C5 C4 124.3(8) . .
N1 C5 H5A 117.9 . .
C4 C5 H5A 117.9 . .
C7 C6 C3 125.8(9) . .
C7 C6 H6A 117.1 . .
C3 C6 H6A 117.1 . .
C6 C7 C8 120.4(10) . .
C6 C7 H7A 119.8 . .
C8 C7 H7A 119.8 . .
O2 C8 O1 123.6(10) . .
O2 C8 C7 127.1(11) . .
O1 C8 C7 109.3(10) . .
O1 C9 C10 106.6(8) . .
O1 C9 H9A 110.4 . .
C10 C9 H9A 110.4 . .
O1 C9 H9B 110.4 . .
C10 C9 H9B 110.4 . .
H9A C9 H9B 108.6 . .
C9 C10 H10A 109.5 . .
C9 C10 H10B 109.5 . .
H10A C10 H10B 109.5 . .
C9 C10 H10C 109.5 . .
H10A C10 H10C 109.5 . .
H10B C10 H10C 109.5 . .
N2 C11 C12 124.1(9) . .
N2 C11 H11A 118.0 . .
C12 C11 H11A 118.0 . .
C13 C12 C11 120.5(10) . .
C13 C12 H12A 119.8 . .
C11 C12 H12A 119.8 . .
C12 C13 C14 117.4(9) . .
C12 C13 C16 125.7(10) . .
C14 C13 C16 116.9(10) . .
C15 C14 C13 118.6(9) . .
C15 C14 H14A 120.7 . .
C13 C14 H14A 120.7 . .
N2 C15 C14 124.3(9) . .
N2 C15 H15A 117.8 . .
C14 C15 H15A 117.8 . .
C17 C16 C13 129.2(12) . .
C17 C16 H16A 115.4 . .
C13 C16 H16A 115.4 . .
C16 C17 C18 123.3(13) . .
C16 C17 H17A 118.4 . .
C18 C17 H17A 118.4 . .
O4 C18 O3 122.7(10) . .
O4 C18 C17 128.9(12) . .
O3 C18 C17 108.5(11) . .
O3 C19 C20 105.4(9) . .
O3 C19 H19A 110.7 . .
C20 C19 H19A 110.7 . .
O3 C19 H19B 110.7 . .
C20 C19 H19B 110.7 . .
H19A C19 H19B 108.8 . .
C19 C20 H20A 109.5 . .
C19 C20 H20B 109.5 . .
H20A C20 H20B 109.5 . .
C19 C20 H20C 109.5 . .
H20A C20 H20C 109.5 . .
H20B C20 H20C 109.5 . .
C27 C23 C25 118(2) . 2_677
C27 C23 C24 112(2) . .
C25 C23 C24 129.2(16) 2_677 .
C25 C24 C26 119.1(19) . .
C25 C24 C23 123.7(15) . .
C26 C24 C23 117(2) . .
C24 C25 C23 107.0(15) . 2_677
C8 O1 C9 114.9(8) . .
C18 O3 C19 112.9(8) . .
O5 C21 O5B 53.3(16) . .
O5 C21 O6B 112(3) . .
O5B C21 O6B 139(2) . .
O5 C21 O6 139(2) . .
O5B C21 O6 143(3) . .
O6B C21 O6 27(2) . .
O5 C21 C22 129.1(14) . .
O5B C21 C22 87(2) . .
O6B C21 C22 119(2) . .
O6 C21 C22 92.3(15) . .
F3 C22 F1 107.2(12) . .
F3 C22 F2 107.1(12) . .
F1 C22 F2 106.0(12) . .
F3 C22 F2B 131(2) . .
F1 C22 F2B 44.1(11) . .
F2 C22 F2B 63.9(10) . .
F3 C22 F3B 53.9(11) . .
F1 C22 F3B 124(3) . .
F2 C22 F3B 53.6(11) . .
F2B C22 F3B 104.5(12) . .
F3 C22 F1B 54.2(10) . .
F1 C22 F1B 61.9(10) . .
F2 C22 F1B 145(2) . .
F2B C22 F1B 104.4(12) . .
F3B C22 F1B 104.2(12) . .
F3 C22 C21 114.7(17) . .
F1 C22 C21 117.3(16) . .
F2 C22 C21 103.8(12) . .
F2B C22 C21 114.2(15) . .
F3B C22 C21 117.8(18) . .
F1B C22 C21 110.5(19) . .
C21 O5 Ag1 143.1(19) . 2_666

loop_
_geom_bond_atom_site_label_1
_geom_bond_atom_site_label_2
_geom_bond_distance
_geom_bond_site_symmetry_2
Ag1 N1 2.145(6) .
Ag1 N2 2.145(6) .
Ag1 O5 2.464(15) 2_666
Ag1 Ag1 3.1631(15) 2_666
N1 C5 1.319(9) .
N1 C1 1.328(9) .
N2 C15 1.336(9) .
N2 C11 1.345(10) .
C1 C2 1.387(9) .
C1 H1A 0.9300 .
C2 C3 1.387(10) .
C2 H2A 0.9300 .
C3 C4 1.369(10) .
C3 C6 1.482(9) .
C4 C5 1.398(9) .
C4 H4A 0.9300 .
C5 H5A 0.9300 .
C6 C7 1.297(9) .
C6 H6A 0.9300 .
C7 C8 1.478(11) .
C7 H7A 0.9300 .
C8 O2 1.182(10) .
C8 O1 1.337(11) .
C9 O1 1.455(7) .
C9 C10 1.517(8) .
C9 H9A 0.9700 .
C9 H9B 0.9700 .
C10 H10A 0.9600 .
C10 H10B 0.9600 .
C10 H10C 0.9600 .
C11 C12 1.360(10) .
C11 H11A 0.9300 .
C12 C13 1.362(11) .
C12 H12A 0.9300 .
C13 C14 1.387(11) .
C13 C16 1.497(11) .
C14 C15 1.385(9) .
C14 H14A 0.9300 .
C15 H15A 0.9300 .
C16 C17 1.203(10) .
C16 H16A 0.9300 .
C17 C18 1.489(12) .
C17 H17A 0.9300 .
C18 O4 1.177(11) .
C18 O3 1.329(12) .
C19 O3 1.456(7) .
C19 C20 1.489(8) .
C19 H19A 0.9700 .
C19 H19B 0.9700 .
C20 H20A 0.9600 .
C20 H20B 0.9600 .
C20 H20C 0.9600 .
C23 C27 1.272(15) .
C23 C25 1.34(2) 2_677
C23 C24 1.441(19) .
C24 C25 1.307(17) .
C24 C26 1.387(15) .
C25 C23 1.34(2) 2_677
C21 O5 1.232(9) .
C21 O5B 1.238(10) .
C21 O6B 1.242(10) .
C21 O6 1.251(9) .
C21 C22 1.541(15) .
C22 F3 1.299(10) .
C22 F1 1.305(10) .
C22 F2 1.315(10) .
C22 F2B 1.320(10) .
C22 F3B 1.322(11) .
C22 F1B 1.324(11) .
O5 Ag1 2.464(15) 2_666
